data_4068126
loop_
_publ_author_name
'Fu, Xiaoping'
'Yu, Shasha'
'Fan, Guoqin'
'Liu, Yuanhong'
'Li, Yuxue'

_publ_section_title
;
 Highly Efficient Synthesis ofcis-[3]Cumulenic Diols via
 Zirconocene-Mediated Coupling of 1,3-Butadiynes with Aldehydes
;
_journal_issue 2
_journal_name_full Organometallics
_journal_page_first 531
_journal_paper_doi 10.1021/om201125z
_journal_volume 31
_journal_year 2012
_chemical_formula_sum 'C32 H48 Cl2 O3 Si2'
_chemical_formula_weight 607.78
_chemical_name_systematic
; 
 ? 
;
_space_group_IT_number 2
_symmetry_cell_setting triclinic
_symmetry_space_group_name_Hall '-P 1'
_symmetry_space_group_name_H-M 'P -1'
_atom_sites_solution_hydrogens geom
_atom_sites_solution_primary direct
_atom_sites_solution_secondary difmap
_audit_creation_method SHELXL-97
_cell_angle_alpha 65.406(2)
_cell_angle_beta 67.296(2)
_cell_angle_gamma 82.180(2)
_cell_formula_units_Z 2
_cell_length_a 12.7728(12)
_cell_length_b 12.8949(12)
_cell_length_c 13.2000(12)
_cell_measurement_reflns_used 1298
_cell_measurement_temperature 293(2)
_cell_measurement_theta_max 39.132
_cell_measurement_theta_min 4.975
_cell_volume 1822.9(3)
_computing_cell_refinement 'Bruker SMART'
_computing_data_collection 'Bruker SMART'
_computing_data_reduction 'Bruker SHELXTL'
_computing_molecular_graphics 'Bruker SHELXTL'
_computing_publication_material 'Bruker SHELXTL'
_computing_structure_refinement 'SHELXL-97 (Sheldrick, 1997)'
_computing_structure_solution 'SHELXS-97 (Sheldrick, 1990)'
_diffrn_ambient_temperature 293(2)
_diffrn_measured_fraction_theta_full 0.985
_diffrn_measured_fraction_theta_max 0.985
_diffrn_measurement_device_type 'CCD area detector'
_diffrn_measurement_method 'phi and omega scans'
_diffrn_radiation_monochromator graphite
_diffrn_radiation_source 'fine-focus sealed tube'
_diffrn_radiation_type MoK\a
_diffrn_radiation_wavelength 0.71073
_diffrn_reflns_av_R_equivalents 0.0402
_diffrn_reflns_av_sigmaI/netI 0.1094
_diffrn_reflns_limit_h_max 15
_diffrn_reflns_limit_h_min -13
_diffrn_reflns_limit_k_max 14
_diffrn_reflns_limit_k_min -15
_diffrn_reflns_limit_l_max 14
_diffrn_reflns_limit_l_min -15
_diffrn_reflns_number 9716
_diffrn_reflns_theta_full 25.50
_diffrn_reflns_theta_max 25.50
_diffrn_reflns_theta_min 1.73
_exptl_absorpt_coefficient_mu 0.271
_exptl_absorpt_correction_T_max 1.00000
_exptl_absorpt_correction_T_min 0.68479
_exptl_absorpt_correction_type empirical
_exptl_absorpt_process_details sadabs
_exptl_crystal_colour colorless
_exptl_crystal_density_diffrn 1.107
_exptl_crystal_density_method 'not measured'
_exptl_crystal_description prismatic
_exptl_crystal_F_000 652
_exptl_crystal_size_max 0.285
_exptl_crystal_size_mid 0.266
_exptl_crystal_size_min 0.197
_refine_diff_density_max 0.256
_refine_diff_density_min -0.172
_refine_diff_density_rms 0.046
_refine_ls_extinction_method none
_refine_ls_goodness_of_fit_ref 0.932
_refine_ls_hydrogen_treatment constr
_refine_ls_matrix_type full
_refine_ls_number_parameters 366
_refine_ls_number_reflns 6697
_refine_ls_number_restraints 1
_refine_ls_restrained_S_all 0.938
_refine_ls_R_factor_all 0.1374
_refine_ls_R_factor_gt 0.0615
_refine_ls_shift/su_max 0.032
_refine_ls_shift/su_mean 0.005
_refine_ls_structure_factor_coef Fsqd
_refine_ls_weighting_details
; calc 
 [0.00000+1.00000exp(2.00(sin\q/\l)^2^)]/ 
   [\s^2^(Fo^2^)+0.0000+0.0000*P+(0.0703P)^2^+0.0000sin\q/\l] 
 where P = 0.33333Fo^2^ + 0.66667Fc^2^ 
;
_refine_ls_weighting_scheme calc
_refine_ls_wR_factor_gt 0.1437
_refine_ls_wR_factor_ref 0.1743
_reflns_number_gt 2646
_reflns_number_total 6697
_reflns_threshold_expression >2sigma(I)
_cod_data_source_file om201125z_si_002.cif
_cod_data_source_block cd201485_(compound_syn-5b,ethanol_adduct)
_cod_depositor_comments
;
The following automatic conversions were performed:

'_symmetry_cell_setting' value 'Triclinic' changed to 'triclinic'
according to /home/saulius/struct/CIF-dictionaries/cif_core.dic
dictionary named 'cif_core.dic' version 2.4.1 from 2010-06-29.

Automatic conversion script
Id: cif_fix_values 1715 2011-07-08 13:25:40Z adriana 
;
_cod_original_sg_symbol_H-M P-1
_cod_database_code 4068126

loop_
_symmetry_equiv_pos_as_xyz
'x, y, z'
'-x, -y, -z'

loop_
_atom_site_label
_atom_site_type_symbol
_atom_site_fract_x
_atom_site_fract_y
_atom_site_fract_z
_atom_site_U_iso_or_equiv
_atom_site_adp_type
_atom_site_occupancy
_atom_site_symmetry_multiplicity
_atom_site_calc_flag
_atom_site_refinement_flags
Si1 Si 0.30414(10) 0.82114(9) 0.25118(10) 0.0650(3) Uani 1 1 d .
Si2 Si -0.19050(10) 0.89189(9) 0.44055(11) 0.0697(4) Uani 1 1 d .
Cl1 Cl 0.40777(16) 0.64903(15) 0.81415(14) 0.1483(7) Uani 1 1 d .
Cl2 Cl -0.26220(15) 0.73769(15) 1.06800(13) 0.1462(7) Uani 1 1 d .
O1 O 0.1722(3) 0.5066(2) 0.5249(2) 0.0771(8) Uani 1 1 d .
H1 H 0.1446 0.5017 0.4803 0.116 Uiso 1 1 calc R
O2 O -0.1541(3) 0.5510(2) 0.6418(2) 0.0734(8) Uani 1 1 d .
H2 H -0.1060 0.5375 0.6722 0.110 Uiso 1 1 calc R
O3 O 0.0054(3) 0.4712(4) 0.7344(3) 0.1332(13) Uani 1 1 d .
H3 H 0.0662 0.4756 0.6798 0.200 Uiso 1 1 calc R
C1 C 0.2496(3) 0.6011(3) 0.4615(3) 0.0611(10) Uani 1 1 d .
H1A H 0.3164 0.5812 0.4049 0.073 Uiso 1 1 calc R
C2 C 0.2039(3) 0.7095(3) 0.3896(3) 0.0538(9) Uani 1 1 d .
C3 C 0.0926(4) 0.7254(3) 0.4265(3) 0.0553(9) Uani 1 1 d .
C4 C -0.0140(4) 0.7413(3) 0.4661(3) 0.0557(9) Uani 1 1 d .
C5 C -0.1233(3) 0.7561(3) 0.5122(3) 0.0548(9) Uani 1 1 d .
C6 C -0.1963(3) 0.6636(3) 0.6279(3) 0.0617(10) Uani 1 1 d .
H6 H -0.2721 0.6656 0.6250 0.074 Uiso 1 1 calc R
C7 C 0.2873(3) 0.6151(3) 0.5498(3) 0.0587(10) Uani 1 1 d .
C8 C 0.2473(5) 0.6936(4) 0.5963(4) 0.118(2) Uani 1 1 d .
H8 H 0.1933 0.7434 0.5725 0.141 Uiso 1 1 calc R
C9 C 0.2836(6) 0.7031(5) 0.6792(5) 0.129(2) Uani 1 1 d .
H9 H 0.2533 0.7578 0.7106 0.154 Uiso 1 1 calc R
C10 C 0.3614(4) 0.6339(5) 0.7128(4) 0.0908(14) Uani 1 1 d .
C11 C 0.3998(5) 0.5534(5) 0.6712(5) 0.125(2) Uani 1 1 d .
H11 H 0.4525 0.5026 0.6966 0.150 Uiso 1 1 calc R
C12 C 0.3622(4) 0.5443(4) 0.5904(4) 0.1031(16) Uani 1 1 d .
H12 H 0.3900 0.4866 0.5630 0.124 Uiso 1 1 calc R
C13 C -0.2096(3) 0.6835(3) 0.7375(3) 0.0582(10) Uani 1 1 d .
C14 C -0.3049(4) 0.6409(4) 0.8375(4) 0.0877(14) Uani 1 1 d .
H14 H -0.3603 0.6022 0.8361 0.105 Uiso 1 1 calc R
C15 C -0.3202(4) 0.6541(5) 0.9397(4) 0.1099(17) Uani 1 1 d .
H15 H -0.3847 0.6233 1.0078 0.132 Uiso 1 1 calc R
C16 C -0.2407(5) 0.7126(4) 0.9410(4) 0.0868(14) Uani 1 1 d .
C17 C -0.1442(4) 0.7534(4) 0.8448(4) 0.0849(13) Uani 1 1 d .
H17 H -0.0883 0.7903 0.8476 0.102 Uiso 1 1 calc R
C18 C -0.1299(4) 0.7393(3) 0.7419(3) 0.0717(12) Uani 1 1 d .
H18 H -0.0644 0.7686 0.6746 0.086 Uiso 1 1 calc R
C19 C 0.4421(4) 0.8152(4) 0.2702(4) 0.1002(16) Uani 1 1 d .
H19A H 0.4970 0.8649 0.1968 0.150 Uiso 1 1 calc R
H19B H 0.4683 0.7385 0.2907 0.150 Uiso 1 1 calc R
H19C H 0.4323 0.8393 0.3330 0.150 Uiso 1 1 calc R
C20 C 0.2414(4) 0.9649(3) 0.2333(4) 0.1137(18) Uani 1 1 d .
H20A H 0.2187 0.9740 0.3074 0.171 Uiso 1 1 calc R
H20B H 0.1764 0.9712 0.2117 0.171 Uiso 1 1 calc R
H20C H 0.2970 1.0232 0.1716 0.171 Uiso 1 1 calc R
C21 C 0.3271(4) 0.7891(4) 0.1176(3) 0.0756(12) Uani 1 1 d .
C22 C 0.3648(4) 0.6687(4) 0.1377(4) 0.1085(18) Uani 1 1 d .
H22A H 0.3825 0.6568 0.0658 0.163 Uiso 1 1 calc R
H22B H 0.3049 0.6163 0.2016 0.163 Uiso 1 1 calc R
H22C H 0.4309 0.6563 0.1585 0.163 Uiso 1 1 calc R
C23 C 0.4180(4) 0.8716(4) 0.0053(4) 0.1066(17) Uani 1 1 d .
H23A H 0.4882 0.8632 0.0182 0.160 Uiso 1 1 calc R
H23B H 0.3936 0.9486 -0.0102 0.160 Uiso 1 1 calc R
H23C H 0.4288 0.8543 -0.0621 0.160 Uiso 1 1 calc R
C24 C 0.2172(4) 0.8000(5) 0.0954(4) 0.125(2) Uani 1 1 d .
H24A H 0.2314 0.7889 0.0238 0.187 Uiso 1 1 calc R
H24B H 0.1879 0.8747 0.0865 0.187 Uiso 1 1 calc R
H24C H 0.1627 0.7434 0.1620 0.187 Uiso 1 1 calc R
C25 C -0.0935(4) 1.0132(4) 0.3879(5) 0.1193(19) Uani 1 1 d .
H25A H -0.0799 1.0135 0.4544 0.179 Uiso 1 1 calc R
H25B H -0.1275 1.0834 0.3527 0.179 Uiso 1 1 calc R
H25C H -0.0229 1.0058 0.3293 0.179 Uiso 1 1 calc R
C26 C -0.3276(4) 0.9113(4) 0.5549(4) 0.1189(18) Uani 1 1 d .
H26A H -0.3126 0.9130 0.6201 0.178 Uiso 1 1 calc R
H26B H -0.3795 0.8490 0.5844 0.178 Uiso 1 1 calc R
H26C H -0.3604 0.9817 0.5183 0.178 Uiso 1 1 calc R
C27 C -0.2203(5) 0.8827(4) 0.3171(5) 0.0971(15) Uani 1 1 d .
C28 C -0.1057(6) 0.8791(6) 0.2178(5) 0.168(3) Uani 1 1 d .
H28A H -0.0717 0.8068 0.2459 0.252 Uiso 1 1 calc R
H28B H -0.0556 0.9393 0.1987 0.252 Uiso 1 1 calc R
H28C H -0.1190 0.8890 0.1476 0.252 Uiso 1 1 calc R
C29 C -0.2870(6) 0.9899(5) 0.2658(5) 0.158(3) Uani 1 1 d .
H29A H -0.3045 0.9851 0.2034 0.237 Uiso 1 1 calc R
H29B H -0.2413 1.0575 0.2340 0.237 Uiso 1 1 calc R
H29C H -0.3562 0.9930 0.3286 0.237 Uiso 1 1 calc R
C30 C -0.2940(6) 0.7770(5) 0.3636(6) 0.148(3) Uani 1 1 d .
H30A H -0.3243 0.7833 0.3052 0.222 Uiso 1 1 calc R
H30B H -0.3552 0.7709 0.4368 0.222 Uiso 1 1 calc R
H30C H -0.2488 0.7103 0.3782 0.222 Uiso 1 1 calc R
C31 C 0.0242(6) 0.4480(6) 0.8351(6) 0.164(3) Uani 1 1 d D
H31A H 0.0519 0.5181 0.8278 0.196 Uiso 1 1 calc R
H31B H 0.0857 0.3948 0.8365 0.196 Uiso 1 1 calc R
C32 C -0.0614(7) 0.4045(7) 0.9444(6) 0.194(4) Uani 1 1 d D
H32A H -0.1121 0.4640 0.9564 0.291 Uiso 1 1 calc R
H32B H -0.0299 0.3735 1.0060 0.291 Uiso 1 1 calc R
H32C H -0.1023 0.3453 0.9476 0.291 Uiso 1 1 calc R

loop_
_atom_site_aniso_label
_atom_site_aniso_U_11
_atom_site_aniso_U_22
_atom_site_aniso_U_33
_atom_site_aniso_U_23
_atom_site_aniso_U_13
_atom_site_aniso_U_12
Si1 0.0652(8) 0.0619(7) 0.0667(7) -0.0234(6) -0.0233(6) -0.0040(6)
Si2 0.0707(8) 0.0630(7) 0.0868(8) -0.0304(6) -0.0420(7) 0.0089(6)
Cl1 0.1762(17) 0.1867(16) 0.1406(13) -0.0686(12) -0.1113(12) -0.0015(13)
Cl2 0.1850(17) 0.1841(16) 0.1019(11) -0.0967(11) -0.0559(10) 0.0489(13)
O1 0.114(2) 0.0519(16) 0.0795(18) -0.0249(14) -0.0512(17) 0.0010(16)
O2 0.097(2) 0.0551(17) 0.0746(18) -0.0237(14) -0.0381(16) -0.0062(15)
O3 0.138(3) 0.177(4) 0.094(3) -0.054(3) -0.058(2) 0.025(3)
C1 0.067(3) 0.055(2) 0.063(2) -0.028(2) -0.025(2) 0.015(2)
C2 0.062(3) 0.054(2) 0.056(2) -0.0281(18) -0.0283(19) 0.0083(19)
C3 0.070(3) 0.051(2) 0.050(2) -0.0183(18) -0.029(2) 0.001(2)
C4 0.067(3) 0.051(2) 0.052(2) -0.0170(18) -0.028(2) -0.001(2)
C5 0.059(3) 0.055(2) 0.064(2) -0.029(2) -0.031(2) 0.0058(19)
C6 0.059(3) 0.059(3) 0.072(3) -0.024(2) -0.031(2) 0.002(2)
C7 0.063(3) 0.054(2) 0.066(2) -0.029(2) -0.030(2) 0.0146(19)
C8 0.170(6) 0.123(4) 0.140(5) -0.089(4) -0.121(4) 0.076(4)
C9 0.193(6) 0.130(5) 0.148(5) -0.099(4) -0.121(5) 0.067(4)
C10 0.102(4) 0.104(4) 0.088(3) -0.034(3) -0.062(3) 0.004(3)
C11 0.123(5) 0.156(5) 0.161(5) -0.096(5) -0.107(4) 0.076(4)
C12 0.111(4) 0.120(4) 0.126(4) -0.079(3) -0.076(3) 0.055(3)
C13 0.059(3) 0.053(2) 0.063(2) -0.0250(19) -0.021(2) 0.0077(19)
C14 0.061(3) 0.115(4) 0.089(3) -0.052(3) -0.014(3) -0.002(3)
C15 0.079(4) 0.155(5) 0.085(4) -0.062(4) -0.002(3) -0.003(4)
C16 0.105(4) 0.092(4) 0.074(3) -0.048(3) -0.034(3) 0.025(3)
C17 0.107(4) 0.077(3) 0.082(3) -0.037(3) -0.039(3) -0.002(3)
C18 0.086(3) 0.073(3) 0.063(3) -0.030(2) -0.025(2) -0.013(2)
C19 0.085(4) 0.128(4) 0.090(3) -0.034(3) -0.036(3) -0.028(3)
C20 0.124(5) 0.059(3) 0.130(4) -0.035(3) -0.023(3) 0.007(3)
C21 0.074(3) 0.081(3) 0.057(2) -0.014(2) -0.016(2) -0.021(2)
C22 0.136(5) 0.096(4) 0.079(3) -0.043(3) -0.008(3) -0.018(3)
C23 0.121(4) 0.104(4) 0.067(3) -0.018(3) -0.012(3) -0.030(3)
C24 0.111(5) 0.177(6) 0.096(4) -0.046(4) -0.045(3) -0.032(4)
C25 0.111(4) 0.067(3) 0.184(5) -0.033(3) -0.075(4) -0.001(3)
C26 0.106(4) 0.127(4) 0.130(4) -0.067(4) -0.045(3) 0.041(3)
C27 0.127(5) 0.076(3) 0.119(4) -0.044(3) -0.080(4) 0.034(3)
C28 0.206(8) 0.220(7) 0.110(5) -0.100(5) -0.079(5) 0.092(6)
C29 0.232(8) 0.119(5) 0.171(6) -0.038(4) -0.157(6) 0.041(5)
C30 0.208(7) 0.113(5) 0.218(7) -0.079(5) -0.166(6) 0.030(4)
C31 0.153(7) 0.207(8) 0.108(5) -0.045(5) -0.051(5) 0.020(6)
C32 0.228(9) 0.245(9) 0.123(6) -0.075(6) -0.052(6) -0.068(7)

loop_
_atom_type_symbol
_atom_type_description
_atom_type_scat_dispersion_real
_atom_type_scat_dispersion_imag
_atom_type_scat_source
C C 0.0033 0.0016 'International Tables Vol C Tables 4.2.6.8 and 6.1.1.4'
H H 0.0000 0.0000 'International Tables Vol C Tables 4.2.6.8 and 6.1.1.4'
O O 0.0106 0.0060 'International Tables Vol C Tables 4.2.6.8 and 6.1.1.4'
Si Si 0.0817 0.0704 'International Tables Vol C Tables 4.2.6.8 and 6.1.1.4'
Cl Cl 0.1484 0.1585 'International Tables Vol C Tables 4.2.6.8 and 6.1.1.4'

loop_
_geom_angle_atom_site_label_1
_geom_angle_atom_site_label_2
_geom_angle_atom_site_label_3
_geom_angle
C19 Si1 C20 110.0(2)
C19 Si1 C21 109.2(2)
C20 Si1 C21 111.1(2)
C19 Si1 C2 108.44(18)
C20 Si1 C2 108.78(19)
C21 Si1 C2 109.19(16)
C25 Si2 C27 112.7(2)
C25 Si2 C5 108.4(2)
C27 Si2 C5 108.68(18)
C25 Si2 C26 107.6(2)
C27 Si2 C26 109.5(2)
C5 Si2 C26 109.9(2)
C1 O1 H1 109.5
C6 O2 H2 109.5
C31 O3 H3 109.5
O1 C1 C7 107.6(3)
O1 C1 C2 113.9(3)
C7 C1 C2 113.0(3)
O1 C1 H1A 107.3
C7 C1 H1A 107.3
C2 C1 H1A 107.3
C3 C2 C1 119.1(3)
C3 C2 Si1 120.7(3)
C1 C2 Si1 120.2(3)
C4 C3 C2 177.3(4)
C3 C4 C5 177.1(4)
C4 C5 C6 119.5(3)
C4 C5 Si2 121.2(3)
C6 C5 Si2 119.2(3)
O2 C6 C13 109.1(3)
O2 C6 C5 112.7(3)
C13 C6 C5 112.5(3)
O2 C6 H6 107.4
C13 C6 H6 107.4
C5 C6 H6 107.4
C12 C7 C8 115.6(4)
C12 C7 C1 120.3(4)
C8 C7 C1 124.0(4)
C12 C7 H3 104.6
C8 C7 H3 94.7
C1 C7 H3 69.9
C7 C8 C9 122.3(5)
C7 C8 H8 118.8
C9 C8 H8 118.8
C10 C9 C8 119.6(5)
C10 C9 H9 120.2
C8 C9 H9 120.2
C11 C10 C9 119.3(4)
C11 C10 Cl1 121.7(4)
C9 C10 Cl1 119.0(4)
C10 C11 C12 120.2(5)
C10 C11 H11 119.9
C12 C11 H11 119.9
C7 C12 C11 122.7(5)
C7 C12 H12 118.6
C11 C12 H12 118.6
C18 C13 C14 118.4(4)
C18 C13 C6 123.0(3)
C14 C13 C6 118.6(4)
C13 C14 C15 121.1(4)
C13 C14 H14 119.4
C15 C14 H14 119.4
C16 C15 C14 119.4(4)
C16 C15 H15 120.3
C14 C15 H15 120.3
C17 C16 C15 121.1(4)
C17 C16 Cl2 118.7(4)
C15 C16 Cl2 120.2(4)
C16 C17 C18 118.8(4)
C16 C17 H17 120.6
C18 C17 H17 120.6
C13 C18 C17 121.2(4)
C13 C18 H18 119.4
C17 C18 H18 119.4
Si1 C19 H19A 109.5
Si1 C19 H19B 109.5
H19A C19 H19B 109.5
Si1 C19 H19C 109.5
H19A C19 H19C 109.5
H19B C19 H19C 109.5
Si1 C20 H20A 109.5
Si1 C20 H20B 109.5
H20A C20 H20B 109.5
Si1 C20 H20C 109.5
H20A C20 H20C 109.5
H20B C20 H20C 109.5
C22 C21 C24 106.8(4)
C22 C21 C23 108.7(4)
C24 C21 C23 109.2(4)
C22 C21 Si1 111.2(3)
C24 C21 Si1 110.5(3)
C23 C21 Si1 110.4(3)
C21 C22 H22A 109.5
C21 C22 H22B 109.5
H22A C22 H22B 109.5
C21 C22 H22C 109.5
H22A C22 H22C 109.5
H22B C22 H22C 109.5
C21 C23 H23A 109.5
C21 C23 H23B 109.5
H23A C23 H23B 109.5
C21 C23 H23C 109.5
H23A C23 H23C 109.5
H23B C23 H23C 109.5
C21 C24 H24A 109.5
C21 C24 H24B 109.5
H24A C24 H24B 109.5
C21 C24 H24C 109.5
H24A C24 H24C 109.5
H24B C24 H24C 109.5
Si2 C25 H25A 109.5
Si2 C25 H25B 109.5
H25A C25 H25B 109.5
Si2 C25 H25C 109.5
H25A C25 H25C 109.5
H25B C25 H25C 109.5
Si2 C26 H26A 109.5
Si2 C26 H26B 109.5
H26A C26 H26B 109.5
Si2 C26 H26C 109.5
H26A C26 H26C 109.5
H26B C26 H26C 109.5
C30 C27 C28 110.5(5)
C30 C27 C29 108.0(5)
C28 C27 C29 110.2(5)
C30 C27 Si2 110.6(4)
C28 C27 Si2 108.8(4)
C29 C27 Si2 108.8(3)
C27 C28 H28A 109.5
C27 C28 H28B 109.5
H28A C28 H28B 109.5
C27 C28 H28C 109.5
H28A C28 H28C 109.5
H28B C28 H28C 109.5
C27 C29 H29A 109.5
C27 C29 H29B 109.5
H29A C29 H29B 109.5
C27 C29 H29C 109.5
H29A C29 H29C 109.5
H29B C29 H29C 109.5
C27 C30 H30A 109.5
C27 C30 H30B 109.5
H30A C30 H30B 109.5
C27 C30 H30C 109.5
H30A C30 H30C 109.5
H30B C30 H30C 109.5
O3 C31 C32 120.5(7)
O3 C31 H31A 107.2
C32 C31 H31A 107.2
O3 C31 H31B 107.2
C32 C31 H31B 107.2
H31A C31 H31B 106.8
C31 C32 H32A 109.5
C31 C32 H32B 109.5
H32A C32 H32B 109.5
C31 C32 H32C 109.5
H32A C32 H32C 109.5
H32B C32 H32C 109.5

loop_
_geom_bond_atom_site_label_1
_geom_bond_atom_site_label_2
_geom_bond_distance
Si1 C19 1.862(4)
Si1 C20 1.874(4)
Si1 C21 1.881(4)
Si1 C2 1.886(4)
Si2 C25 1.850(4)
Si2 C27 1.862(5)
Si2 C5 1.880(4)
Si2 C26 1.887(5)
Cl1 C10 1.743(4)
Cl2 C16 1.751(4)
O1 C1 1.415(4)
O1 H1 0.8200
O2 C6 1.441(4)
O2 H2 0.8200
O3 C31 1.345(6)
O3 H3 0.8200
C1 C7 1.502(5)
C1 C2 1.516(5)
C1 H1A 0.9800
C2 C3 1.330(5)
C3 C4 1.278(5)
C4 C5 1.312(5)
C5 C6 1.521(5)
C6 C13 1.514(5)
C6 H6 0.9800
C7 C12 1.336(5)
C7 C8 1.340(5)
C8 C9 1.395(6)
C8 H8 0.9300
C9 C10 1.322(6)
C9 H9 0.9300
C10 C11 1.323(6)
C11 C12 1.377(6)
C11 H11 0.9300
C12 H12 0.9300
C13 C18 1.356(5)
C13 C14 1.365(5)
C14 C15 1.366(6)
C14 H14 0.9300
C15 C16 1.353(6)
C15 H15 0.9300
C16 C17 1.349(6)
C17 C18 1.384(5)
C17 H17 0.9300
C18 H18 0.9300
C19 H19A 0.9600
C19 H19B 0.9600
C19 H19C 0.9600
C20 H20A 0.9600
C20 H20B 0.9600
C20 H20C 0.9600
C21 C22 1.504(6)
C21 C24 1.519(6)
C21 C23 1.540(5)
C22 H22A 0.9600
C22 H22B 0.9600
C22 H22C 0.9600
C23 H23A 0.9600
C23 H23B 0.9600
C23 H23C 0.9600
C24 H24A 0.9600
C24 H24B 0.9600
C24 H24C 0.9600
C25 H25A 0.9600
C25 H25B 0.9600
C25 H25C 0.9600
C26 H26A 0.9600
C26 H26B 0.9600
C26 H26C 0.9600
C27 C30 1.526(7)
C27 C28 1.553(7)
C27 C29 1.562(7)
C28 H28A 0.9600
C28 H28B 0.9600
C28 H28C 0.9600
C29 H29A 0.9600
C29 H29B 0.9600
C29 H29C 0.9600
C30 H30A 0.9600
C30 H30B 0.9600
C30 H30C 0.9600
C31 C32 1.366(7)
C31 H31A 0.9700
C31 H31B 0.9700
C32 H32A 0.9600
C32 H32B 0.9600
C32 H32C 0.9600

loop_
_geom_hbond_atom_site_label_D
_geom_hbond_atom_site_label_H
_geom_hbond_atom_site_label_A
_geom_hbond_distance_DH
_geom_hbond_distance_HA
_geom_hbond_distance_DA
_geom_hbond_angle_DHA
_geom_hbond_site_symmetry_A
O3 H3 O1 0.82 1.87 2.658(5) 160.3 .
O2 H2 O3 0.82 1.85 2.648(5) 164.5 .
O1 H1 O2 0.82 1.95 2.691(3) 149.6 2_566

loop_
_geom_torsion_atom_site_label_1
_geom_torsion_atom_site_label_2
_geom_torsion_atom_site_label_3
_geom_torsion_atom_site_label_4
_geom_torsion
O1 C1 C2 C3 28.5(4)
C7 C1 C2 C3 -94.8(4)
O1 C1 C2 Si1 -152.6(2)
C7 C1 C2 Si1 84.1(4)
C19 Si1 C2 C3 149.2(3)
C20 Si1 C2 C3 29.5(3)
C21 Si1 C2 C3 -91.9(3)
C19 Si1 C2 C1 -29.7(3)
C20 Si1 C2 C1 -149.4(3)
C21 Si1 C2 C1 89.2(3)
C1 C2 C3 C4 71(9)
Si1 C2 C3 C4 -108(9)
C2 C3 C4 C5 -24(14)
C3 C4 C5 C6 -48(8)
C3 C4 C5 Si2 130(7)
C25 Si2 C5 C4 -40.0(4)
C27 Si2 C5 C4 82.8(4)
C26 Si2 C5 C4 -157.4(3)
C25 Si2 C5 C6 137.9(3)
C27 Si2 C5 C6 -99.3(3)
C26 Si2 C5 C6 20.5(3)
C4 C5 C6 O2 -30.2(4)
Si2 C5 C6 O2 151.9(2)
C4 C5 C6 C13 93.6(4)
Si2 C5 C6 C13 -84.4(3)
O1 C1 C7 C12 75.7(5)
C2 C1 C7 C12 -157.6(4)
O1 C1 C7 C8 -101.6(5)
C2 C1 C7 C8 25.1(6)
O1 C1 C7 H3 -19.9
C2 C1 C7 H3 106.8
C12 C7 C8 C9 1.8(8)
C1 C7 C8 C9 179.3(5)
H3 C7 C8 C9 110.5
C7 C8 C9 C10 0.9(9)
C8 C9 C10 C11 -2.9(9)
C8 C9 C10 Cl1 178.7(4)
C9 C10 C11 C12 2.3(9)
Cl1 C10 C11 C12 -179.4(4)
C8 C7 C12 C11 -2.5(8)
C1 C7 C12 C11 179.9(5)
H3 C7 C12 C11 -105.1
C10 C11 C12 C7 0.5(9)
O2 C6 C13 C18 96.8(4)
C5 C6 C13 C18 -29.0(5)
O2 C6 C13 C14 -81.5(4)
C5 C6 C13 C14 152.7(4)
C18 C13 C14 C15 0.2(7)
C6 C13 C14 C15 178.6(4)
C13 C14 C15 C16 1.4(8)
C14 C15 C16 C17 -3.1(8)
C14 C15 C16 Cl2 176.3(4)
C15 C16 C17 C18 3.1(7)
Cl2 C16 C17 C18 -176.4(3)
C14 C13 C18 C17 -0.2(6)
C6 C13 C18 C17 -178.5(4)
C16 C17 C18 C13 -1.4(7)
C19 Si1 C21 C22 64.9(4)
C20 Si1 C21 C22 -173.5(3)
C2 Si1 C21 C22 -53.5(4)
C19 Si1 C21 C24 -176.7(3)
C20 Si1 C21 C24 -55.1(4)
C2 Si1 C21 C24 64.9(4)
C19 Si1 C21 C23 -55.8(4)
C20 Si1 C21 C23 65.8(4)
C2 Si1 C21 C23 -174.2(3)
C25 Si2 C27 C30 176.2(4)
C5 Si2 C27 C30 56.0(4)
C26 Si2 C27 C30 -64.1(4)
C25 Si2 C27 C28 54.7(4)
C5 Si2 C27 C28 -65.6(4)
C26 Si2 C27 C28 174.4(4)
C25 Si2 C27 C29 -65.4(5)
C5 Si2 C27 C29 174.4(4)
C26 Si2 C27 C29 54.3(5)
